data_7001314
loop_
_publ_author_name
'Yuan, Ling'
'Qin, Chao'
'Wang, Xinlong'
'Li, Yangguang'
'Wang, Enbo'

_publ_section_title
;
 A series of novel organic--inorganic hybrids based on
 \a-[AlW12O40]5&#x2212; polyoxoanions and transition-metal organoamine
 complexes
;
_journal_issue 21
_journal_name_full 'Dalton Transactions'
_journal_page_first 4169
_journal_page_last 4175
_journal_paper_doi 10.1039/b818535b
_journal_year 2009
_chemical_formula_sum 'C70 H58 Ag5 Al N14 O41 W12'
_chemical_formula_weight 4523.83
_chemical_name_systematic
;
?
;
_space_group_IT_number 1
_symmetry_cell_setting triclinic
_symmetry_space_group_name_Hall 'P 1'
_symmetry_space_group_name_H-M 'P 1'
_atom_sites_solution_hydrogens geom
_atom_sites_solution_primary direct
_atom_sites_solution_secondary difmap
_audit_creation_method SHELXL-97
_cell_angle_alpha 63.60(3)
_cell_angle_beta 65.94(3)
_cell_angle_gamma 70.16(3)
_cell_formula_units_Z 1
_cell_length_a 13.356(3)
_cell_length_b 13.718(3)
_cell_length_c 15.206(3)
_cell_measurement_temperature 298(2)
_cell_volume 2235.7(11)
_computing_structure_refinement 'SHELXL-97 (Sheldrick, 1997)'
_computing_structure_solution 'SHELXS-97 (Sheldrick, 1990)'
_diffrn_ambient_temperature 298(2)
_diffrn_detector_area_resol_mean 0.01
_diffrn_measured_fraction_theta_full 0.974
_diffrn_measured_fraction_theta_max 0.974
_diffrn_measurement_device_type 'Rigaku R-AXIS RAPID IP'
_diffrn_measurement_method Oscillation
_diffrn_radiation_monochromator graphite
_diffrn_radiation_source 'Rotation anode'
_diffrn_radiation_type MoK\a
_diffrn_radiation_wavelength 0.71073
_diffrn_reflns_av_R_equivalents 0.0400
_diffrn_reflns_av_sigmaI/netI 0.0726
_diffrn_reflns_limit_h_max 15
_diffrn_reflns_limit_h_min -15
_diffrn_reflns_limit_k_max 16
_diffrn_reflns_limit_k_min -16
_diffrn_reflns_limit_l_max 17
_diffrn_reflns_limit_l_min -18
_diffrn_reflns_number 15561
_diffrn_reflns_theta_full 25.00
_diffrn_reflns_theta_max 25.00
_diffrn_reflns_theta_min 3.01
_diffrn_standards_decay_% 0
_diffrn_standards_interval_count 0
_diffrn_standards_interval_time 0
_diffrn_standards_number 0
_exptl_absorpt_coefficient_mu 16.534
_exptl_absorpt_correction_T_max 0.1218
_exptl_absorpt_correction_T_min 0.0946
_exptl_absorpt_correction_type numerical
_exptl_absorpt_process_details 'ABSCOR by T.Higashi 8 March, 1995'
_exptl_crystal_colour wheat
_exptl_crystal_density_diffrn 3.360
_exptl_crystal_density_method 'not measured'
_exptl_crystal_description hexagonal
_exptl_crystal_F_000 2040
_exptl_crystal_size_max 0.27
_exptl_crystal_size_mid 0.24
_exptl_crystal_size_min 0.22
_platon_squeeze_details
;
?
;
_refine_diff_density_max 4.446
_refine_diff_density_min -2.668
_refine_diff_density_rms 0.375
_refine_ls_abs_structure_details 'Flack H D (1983), Acta Cryst. A39, 876-881'
_refine_ls_abs_structure_Flack 0.398(10)
_refine_ls_extinction_method none
_refine_ls_goodness_of_fit_ref 1.106
_refine_ls_hydrogen_treatment constr
_refine_ls_matrix_type full
_refine_ls_number_parameters 1280
_refine_ls_number_reflns 12528
_refine_ls_number_restraints 525
_refine_ls_restrained_S_all 1.089
_refine_ls_R_factor_all 0.0510
_refine_ls_R_factor_gt 0.0479
_refine_ls_shift/su_max 0.001
_refine_ls_shift/su_mean 0.000
_refine_ls_structure_factor_coef Fsqd
_refine_ls_weighting_details 'calc w=1/[\s^2^(Fo^2^)+(0.0686P)^2^+7.2559P] where P=(Fo^2^+2Fc^2^)/3'
_refine_ls_weighting_scheme calc
_refine_ls_wR_factor_gt 0.1176
_refine_ls_wR_factor_ref 0.1191
_reflns_number_gt 11656
_reflns_number_total 12528
_reflns_threshold_expression >2sigma(I)
_cod_data_source_file b818535b.txt
_cod_data_source_block sa1
_cod_depositor_comments
;
The following automatic conversions were performed:
'_symmetry_cell_setting' value 'Triclinic' changed to 'triclinic'
according to '/home/saulius/struct/CIF-dictionaries/cif_core.dic'
dictionary named 'cif_core.dic' version 2.4.1 from
2010-06-29.

'_exptl_absorpt_correction_type' value 'Numerical' changed to
'numerical' according to
'/home/saulius/struct/CIF-dictionaries/cif_core.dic' dictionary named
'cif_core.dic' version 2.4.1 from 2010-06-29.

Automatic conversion script
Id: cif_fix_enum 1527 2010-12-29 10:47:43Z saulius 
;
_cod_original_cell_volume 2235.8(8)
_cod_original_sg_symbol_H-M P1
_cod_database_code 7001314

loop_
_symmetry_equiv_pos_as_xyz
'x, y, z'

loop_
_atom_site_label
_atom_site_type_symbol
_atom_site_fract_x
_atom_site_fract_y
_atom_site_fract_z
_atom_site_U_iso_or_equiv
_atom_site_adp_type
_atom_site_occupancy
_atom_site_symmetry_multiplicity
_atom_site_calc_flag
_atom_site_refinement_flags
_atom_site_disorder_assembly
_atom_site_disorder_group
W1 W 0.87996(7) 1.13708(6) -0.02633(6) 0.01418(18) Uani 1 1 d . . .
W2 W 0.87215(7) 0.93045(7) 0.19829(7) 0.01855(19) Uani 1 1 d . . .
W3 W 0.69556(7) 1.17260(6) 0.18928(7) 0.01729(19) Uani 1 1 d . . .
W4 W 0.63483(7) 0.78219(6) 0.33572(6) 0.01691(19) Uani 1 1 d . . .
W5 W 0.45959(7) 1.02573(6) 0.32551(6) 0.01639(18) Uani 1 1 d . . .
W6 W 0.43159(6) 0.85997(6) 0.23349(6) 0.01264(17) Uani 1 1 d . . .
W7 W 0.44141(7) 1.09052(7) -0.01608(7) 0.0192(2) Uani 1 1 d . . .
W8 W 0.46865(7) 1.25522(7) 0.07563(7) 0.0220(2) Uani 1 1 d . . .
W9 W 0.84920(7) 0.95692(7) -0.12962(6) 0.01835(19) Uani 1 1 d . . .
W10 W 0.63602(7) 0.82410(7) -0.00571(7) 0.0191(2) Uani 1 1 d . . .
W11 W 0.84131(7) 0.74903(7) 0.09296(7) 0.0213(2) Uani 1 1 d . . .
W12 W 0.65342(8) 1.22347(7) -0.13936(7) 0.0208(2) Uani 1 1 d . . .
Al1 Al 0.6562(6) 0.9955(5) 0.0964(5) 0.0123(10) Uani 1 1 d . . .
Ag1 Ag 0.7023(2) 0.92624(19) 0.43614(16) 0.0455(5) Uani 1 1 d . . .
Ag2 Ag 0.16544(17) 0.98560(16) 0.11489(16) 0.0347(5) Uani 1 1 d . . .
Ag3 Ag -0.0499(2) 1.66610(17) 0.42720(16) 0.0402(5) Uani 1 1 d . . .
Ag4 Ag 0.34602(19) 0.34391(17) -0.23401(17) 0.0406(5) Uani 1 1 d . . .
Ag5 Ag 0.1844(3) 0.5172(2) 0.5871(2) 0.0651(8) Uani 1 1 d . . .
C1 C 0.513(2) 0.846(2) 0.652(3) 0.045(7) Uani 1 1 d . . .
H1A H 0.5039 0.8079 0.6189 0.054 Uiso 1 1 calc R . .
C2 C 0.443(2) 0.837(2) 0.750(2) 0.046(8) Uani 1 1 d . . .
H2A H 0.3906 0.7916 0.7853 0.056 Uiso 1 1 calc R . .
C3 C 0.456(3) 0.905(3) 0.793(3) 0.057(8) Uani 1 1 d U . .
H3A H 0.4107 0.9040 0.8590 0.068 Uiso 1 1 calc R . .
C4 C 0.535(2) 0.9710(18) 0.7400(19) 0.029(6) Uani 1 1 d . . .
H4A H 0.5436 1.0152 0.7675 0.034 Uiso 1 1 calc R . .
C5 C 0.601(2) 0.969(2) 0.6449(19) 0.034(6) Uani 1 1 d . . .
C6 C 0.695(2) 1.0355(18) 0.5811(18) 0.027(5) Uani 1 1 d U . .
C7 C 0.709(2) 1.098(2) 0.628(2) 0.039(7) Uani 1 1 d . . .
H7A H 0.6651 1.0962 0.6939 0.047 Uiso 1 1 calc R . .
C8 C 0.793(3) 1.161(2) 0.569(2) 0.043(6) Uani 1 1 d U . .
H8A H 0.8063 1.2073 0.5920 0.052 Uiso 1 1 calc R . .
C9 C 0.859(3) 1.150(2) 0.469(2) 0.046(7) Uani 1 1 d U . .
H9A H 0.9224 1.1810 0.4313 0.056 Uiso 1 1 calc R . .
C10 C 0.833(3) 1.097(3) 0.429(3) 0.065(11) Uani 1 1 d . . .
H10A H 0.8708 1.0991 0.3616 0.078 Uiso 1 1 calc R . .
C11 C 0.008(3) 0.441(2) 0.820(2) 0.049(7) Uani 1 1 d U . .
H11A H 0.0145 0.3818 0.8022 0.059 Uiso 1 1 calc R . .
C12 C -0.068(3) 0.447(2) 0.904(2) 0.045(7) Uani 1 1 d U . .
H12A H -0.1064 0.3893 0.9482 0.055 Uiso 1 1 calc R . .
C13 C -0.094(3) 0.543(3) 0.929(3) 0.049(8) Uani 1 1 d U . .
H13A H -0.1537 0.5558 0.9842 0.059 Uiso 1 1 calc R . .
C14 C -0.021(2) 0.6144(17) 0.8618(17) 0.024(5) Uani 1 1 d . . .
H14A H -0.0301 0.6771 0.8754 0.029 Uiso 1 1 calc R . .
C15 C 0.0643(16) 0.5997(15) 0.7761(15) 0.013(4) Uani 1 1 d U . .
C16 C 0.1507(19) 0.6697(16) 0.7061(16) 0.019(4) Uani 1 1 d U . .
C17 C 0.155(2) 0.7520(19) 0.733(2) 0.033(6) Uani 1 1 d U . .
H17A H 0.1048 0.7626 0.7938 0.040 Uiso 1 1 calc R . .
C18 C 0.230(2) 0.815(2) 0.672(2) 0.041(6) Uani 1 1 d U . .
H18A H 0.2351 0.8706 0.6893 0.050 Uiso 1 1 calc R . .
C19 C 0.302(3) 0.798(3) 0.583(3) 0.071(10) Uani 1 1 d U . .
H19A H 0.3555 0.8413 0.5376 0.085 Uiso 1 1 calc R . .
C20 C 0.291(3) 0.724(3) 0.567(3) 0.066(9) Uani 1 1 d U . .
H20A H 0.3422 0.7120 0.5072 0.080 Uiso 1 1 calc R . .
C21 C -0.007(4) 0.359(4) 0.629(4) 0.089(13) Uani 1 1 d U . .
H21A H -0.0586 0.3910 0.6761 0.107 Uiso 1 1 calc R . .
C22 C -0.024(4) 0.280(3) 0.625(3) 0.071(10) Uani 1 1 d U . .
H22A H -0.0897 0.2556 0.6699 0.085 Uiso 1 1 calc R . .
C23 C 0.047(3) 0.223(3) 0.559(3) 0.057(8) Uani 1 1 d U . .
H23A H 0.0301 0.1609 0.5623 0.069 Uiso 1 1 calc R . .
C24 C 0.151(3) 0.265(3) 0.482(2) 0.049(8) Uani 1 1 d . . .
H24A H 0.2008 0.2320 0.4339 0.058 Uiso 1 1 calc R . .
C25 C 0.170(2) 0.362(2) 0.4882(19) 0.033(5) Uani 1 1 d U . .
C26 C 0.270(2) 0.408(2) 0.418(2) 0.034(6) Uani 1 1 d U . .
C27 C 0.340(3) 0.386(2) 0.327(2) 0.043(7) Uani 1 1 d U . .
H27A H 0.3313 0.3299 0.3134 0.051 Uiso 1 1 calc R . .
C28 C 0.417(3) 0.445(2) 0.261(2) 0.039(6) Uani 1 1 d U . .
H28A H 0.4603 0.4336 0.1998 0.047 Uiso 1 1 calc R . .
C29 C 0.433(3) 0.517(2) 0.280(2) 0.051(8) Uani 1 1 d . . .
H29A H 0.4915 0.5552 0.2360 0.061 Uiso 1 1 calc R . .
C30 C 0.366(3) 0.539(2) 0.366(2) 0.048(7) Uani 1 1 d U . .
H30A H 0.3773 0.5963 0.3761 0.057 Uiso 1 1 calc R . .
C31 C 0.067(2) 1.8310(18) 0.4327(18) 0.027(5) Uani 1 1 d U . .
H31A H 0.1109 1.8297 0.3674 0.032 Uiso 1 1 calc R . .
C32 C 0.089(2) 1.893(2) 0.461(2) 0.032(6) Uani 1 1 d U . .
H32A H 0.1494 1.9289 0.4203 0.038 Uiso 1 1 calc R . .
C33 C 0.021(2) 1.906(2) 0.5571(18) 0.029(6) Uani 1 1 d . . .
H33A H 0.0320 1.9515 0.5812 0.035 Uiso 1 1 calc R . .
C34 C -0.0602(19) 1.8470(18) 0.6095(17) 0.021(5) Uani 1 1 d . . .
H34A H -0.1091 1.8555 0.6712 0.025 Uiso 1 1 calc R . .
C35 C -0.0763(17) 1.7767(15) 0.5795(15) 0.011(4) Uani 1 1 d U . .
C36 C -0.1627(19) 1.7079(17) 0.6364(18) 0.021(5) Uani 1 1 d U . .
C37 C -0.225(2) 1.6937(18) 0.7383(18) 0.025(5) Uani 1 1 d U . .
H37A H -0.2161 1.7346 0.7687 0.029 Uiso 1 1 calc R . .
C38 C -0.298(2) 1.6236(19) 0.796(2) 0.029(5) Uani 1 1 d U . .
H38A H -0.3414 1.6188 0.8634 0.035 Uiso 1 1 calc R . .
C39 C -0.306(2) 1.558(2) 0.750(2) 0.036(6) Uani 1 1 d U . .
H39A H -0.3485 1.5033 0.7861 0.043 Uiso 1 1 calc R . .
C40 C -0.244(3) 1.581(3) 0.645(3) 0.058(8) Uani 1 1 d U . .
H40A H -0.2533 1.5437 0.6116 0.070 Uiso 1 1 calc R . .
C41 C 0.085(2) 1.5376(18) 0.2739(18) 0.024(5) Uani 1 1 d U . .
H41A H 0.1411 1.5747 0.2566 0.028 Uiso 1 1 calc R . .
C42 C 0.1112(18) 1.4566(16) 0.2344(18) 0.023(5) Uani 1 1 d . . .
H42A H 0.1830 1.4383 0.1930 0.027 Uiso 1 1 calc R . .
C43 C 0.0303(19) 1.4040(17) 0.2569(18) 0.022(5) Uani 1 1 d U . .
C44 C -0.078(2) 1.4340(18) 0.3198(18) 0.023(5) Uani 1 1 d U . .
H44A H -0.1365 1.4029 0.3321 0.028 Uiso 1 1 calc R . .
C45 C -0.096(3) 1.512(2) 0.364(2) 0.047(7) Uani 1 1 d U . .
H45A H -0.1637 1.5252 0.4128 0.056 Uiso 1 1 calc R . .
C46 C 0.019(2) 1.203(2) 0.155(2) 0.035(6) Uani 1 1 d U . .
H46A H -0.0267 1.1968 0.1256 0.042 Uiso 1 1 calc R . .
C47 C -0.009(2) 1.2945(19) 0.1818(19) 0.031(5) Uani 1 1 d U . .
H47A H -0.0719 1.3487 0.1711 0.037 Uiso 1 1 calc R . .
C48 C 0.0597(19) 1.3039(16) 0.2261(17) 0.021(5) Uani 1 1 d U . .
C49 C 0.148(2) 1.2301(19) 0.231(2) 0.029(5) Uani 1 1 d . . .
H49A H 0.1992 1.2419 0.2506 0.034 Uiso 1 1 calc R . .
C50 C 0.1741(16) 1.1385(16) 0.2117(16) 0.015(4) Uani 1 1 d U . .
H50A H 0.2354 1.0845 0.2273 0.018 Uiso 1 1 calc R . .
C51 C 0.304(2) 0.763(2) 0.069(2) 0.033(6) Uani 1 1 d U . .
H51A H 0.3486 0.7598 0.1040 0.040 Uiso 1 1 calc R . .
C52 C 0.3283(19) 0.6820(18) 0.0354(17) 0.023(5) Uani 1 1 d U . .
H52A H 0.3910 0.6268 0.0442 0.028 Uiso 1 1 calc R . .
C53 C 0.2627(16) 0.6771(15) -0.0129(15) 0.012(4) Uani 1 1 d U . .
C54 C 0.167(2) 0.7612(18) -0.0235(19) 0.025(5) Uani 1 1 d U . .
H54A H 0.1186 0.7621 -0.0536 0.030 Uiso 1 1 calc R . .
C55 C 0.1505(19) 0.8452(18) 0.0152(17) 0.028(5) Uani 1 1 d . . .
H55A H 0.0875 0.9014 0.0114 0.033 Uiso 1 1 calc R . .
C56 C 0.2157(19) 0.4608(17) -0.0751(18) 0.022(5) Uani 1 1 d U . .
H56A H 0.1608 0.4213 -0.0549 0.027 Uiso 1 1 calc R . .
C57 C 0.198(2) 0.5389(18) -0.0339(18) 0.028(5) Uani 1 1 d . . .
H57A H 0.1279 0.5566 0.0099 0.033 Uiso 1 1 calc R . .
C58 C 0.284(2) 0.5934(18) -0.0559(18) 0.023(5) Uani 1 1 d U . .
C59 C 0.388(2) 0.5639(19) -0.1232(18) 0.026(5) Uani 1 1 d . . .
H59A H 0.4477 0.5947 -0.1380 0.031 Uiso 1 1 calc R . .
C60 C 0.402(2) 0.4926(17) -0.1655(19) 0.025(5) Uani 1 1 d U . .
H60A H 0.4714 0.4744 -0.2100 0.030 Uiso 1 1 calc R . .
C61 C 0.241(2) 0.173(2) -0.236(2) 0.033(6) Uani 1 1 d . . .
H61A H 0.1954 0.1771 -0.1718 0.039 Uiso 1 1 calc R . .
C62 C 0.226(2) 0.103(2) -0.276(2) 0.033(6) Uani 1 1 d U . .
H62A H 0.1683 0.0643 -0.2393 0.039 Uiso 1 1 calc R . .
C63 C 0.291(2) 0.0958(19) -0.3607(19) 0.033(6) Uani 1 1 d . . .
H63A H 0.2815 0.0500 -0.3858 0.039 Uiso 1 1 calc R . .
C64 C 0.378(2) 0.1561(17) -0.4182(18) 0.022(5) Uani 1 1 d U . .
H64A H 0.4262 0.1504 -0.4811 0.027 Uiso 1 1 calc R . .
C65 C 0.391(2) 0.224(2) -0.379(2) 0.030(5) Uani 1 1 d U . .
C66 C 0.476(2) 0.2981(17) -0.446(2) 0.026(5) Uani 1 1 d . . .
C67 C 0.5537(19) 0.2920(18) -0.5389(18) 0.024(5) Uani 1 1 d U . .
H67A H 0.5622 0.2377 -0.5637 0.029 Uiso 1 1 calc R . .
C68 C 0.618(2) 0.3746(19) -0.592(2) 0.031(6) Uani 1 1 d U . .
H68A H 0.6626 0.3843 -0.6599 0.037 Uiso 1 1 calc R . .
C69 C 0.618(2) 0.435(2) -0.551(2) 0.038(6) Uani 1 1 d . . .
H69A H 0.6715 0.4793 -0.5854 0.045 Uiso 1 1 calc R . .
C70 C 0.543(3) 0.441(2) -0.458(2) 0.049(7) Uani 1 1 d U . .
H70A H 0.5405 0.4948 -0.4346 0.058 Uiso 1 1 calc R . .
N1 N 0.5937(18) 0.9050(17) 0.6011(16) 0.034(5) Uani 1 1 d U . .
N2 N 0.7483(19) 1.0393(17) 0.4887(17) 0.032(5) Uani 1 1 d U . .
N3 N 0.078(2) 0.5107(15) 0.7558(16) 0.037(5) Uani 1 1 d . . .
N4 N 0.214(2) 0.6546(17) 0.6216(17) 0.038(5) Uani 1 1 d . . .
N5 N 0.090(3) 0.403(2) 0.562(2) 0.065(8) Uani 1 1 d . . .
N6 N 0.2864(19) 0.4876(16) 0.4349(16) 0.036(5) Uani 1 1 d U . .
N7 N -0.0118(18) 1.7657(18) 0.4833(15) 0.032(5) Uani 1 1 d . . .
N8 N -0.177(2) 1.6497(17) 0.5923(17) 0.034(5) Uani 1 1 d U . .
N9 N -0.0186(17) 1.5677(15) 0.3375(15) 0.024(4) Uani 1 1 d U . .
N10 N 0.1104(15) 1.1220(15) 0.1680(16) 0.027(4) Uani 1 1 d . . .
N11 N 0.2225(16) 0.8469(14) 0.0576(14) 0.022(4) Uani 1 1 d U . .
N12 N 0.3147(16) 0.4437(14) -0.1454(14) 0.020(4) Uani 1 1 d U . .
N13 N 0.3237(18) 0.2308(16) -0.2928(16) 0.027(5) Uani 1 1 d . . .
N14 N 0.473(2) 0.3663(19) -0.4002(18) 0.041(6) Uani 1 1 d U . .
O1 O 0.9849(15) 1.2049(13) -0.1123(13) 0.034(4) Uani 1 1 d U . .
O2 O 0.5686(11) 0.9340(10) 0.2129(10) 0.016(3) Uani 1 1 d U . .
O3 O 0.5079(13) 0.7503(11) 0.3295(11) 0.024(3) Uani 1 1 d U . .
O4 O 0.8109(13) 1.2246(12) 0.0630(11) 0.022(3) Uani 1 1 d . . .
O5 O 0.7478(14) 0.8616(12) 0.2999(12) 0.028(4) Uani 1 1 d . . .
O6 O 0.3646(11) 0.9460(11) 0.3205(10) 0.018(3) Uani 1 1 d U . .
O7 O 0.5873(12) 1.0827(10) 0.2905(11) 0.019(3) Uani 1 1 d U . .
O8 O 0.6863(16) 1.2637(14) 0.2409(14) 0.038(4) Uani 1 1 d . . .
O9 O 0.9744(13) 0.8671(13) 0.2579(12) 0.023(3) Uani 1 1 d . . .
O10 O 0.9379(13) 0.6286(13) 0.1154(13) 0.030(4) Uani 1 1 d . . .
O11 O 0.6563(14) 0.6727(13) 0.4410(12) 0.027(4) Uani 1 1 d . . .
O12 O 0.8887(12) 0.8409(11) 0.1283(11) 0.021(3) Uani 1 1 d . . .
O13 O 0.4212(12) 1.1468(11) 0.2068(12) 0.022(3) Uani 1 1 d . . .
O14 O 0.5327(12) 0.8846(11) 0.4036(11) 0.019(3) Uani 1 1 d U . .
O15 O 0.7460(12) 1.0903(11) -0.1657(10) 0.020(3) Uani 1 1 d U . .
O16 O 0.5775(11) 1.1109(11) 0.0218(11) 0.016(3) Uani 1 1 d U . .
O17 O 0.8036(12) 1.0553(11) 0.2460(10) 0.020(3) Uani 1 1 d . . .
O18 O 0.3815(14) 1.3729(11) 0.0947(13) 0.025(4) Uani 1 1 d . . .
O19 O 0.3643(14) 1.0711(12) 0.4216(12) 0.025(3) Uani 1 1 d U . .
O20 O 0.3193(13) 0.8019(11) 0.2712(11) 0.022(3) Uani 1 1 d U . .
O21 O 0.7301(13) 0.7314(11) 0.2248(12) 0.026(3) Uani 1 1 d . . .
O22 O 0.5373(13) 0.8040(12) 0.1268(12) 0.024(3) Uani 1 1 d U . .
O23 O 0.9461(14) 0.9674(12) -0.2476(12) 0.029(4) Uani 1 1 d . . .
O24 O 0.9239(14) 0.8213(12) -0.0497(14) 0.036(4) Uani 1 1 d . . .
O25 O 0.7253(11) 0.9082(10) 0.0308(10) 0.014(3) Uani 1 1 d . . .
O26 O 0.3748(13) 1.2141(12) 0.0324(12) 0.025(3) Uani 1 1 d U . .
O27 O 0.5278(13) 1.1881(12) -0.1470(12) 0.027(3) Uani 1 1 d U . .
O28 O 0.5934(11) 1.2515(10) 0.1097(10) 0.018(3) Uani 1 1 d U . .
O29 O 0.7480(13) 0.7075(12) 0.0515(12) 0.025(3) Uani 1 1 d U . .
O30 O 0.5969(16) 0.7463(14) -0.0429(15) 0.036(4) Uani 1 1 d U . .
O31 O 0.7524(13) 0.8786(12) -0.1284(12) 0.026(3) Uani 1 1 d U . .
O32 O 0.9562(12) 1.0322(11) 0.0723(11) 0.023(3) Uani 1 1 d U . .
O33 O 0.5442(13) 0.9673(12) -0.0496(12) 0.027(3) Uani 1 1 d U . .
O34 O 0.4005(13) 0.9909(11) 0.1168(12) 0.025(3) Uani 1 1 d U . .
O35 O 0.8981(13) 1.0285(12) -0.0770(12) 0.026(3) Uani 1 1 d U . .
O36 O 0.7655(12) 1.2190(11) -0.0927(11) 0.021(3) Uani 1 1 d U . .
O37 O 0.7490(11) 1.0495(10) 0.1100(10) 0.016(3) Uani 1 1 d U . .
O38 O 0.6833(14) 1.3195(14) -0.2621(13) 0.031(4) Uani 1 1 d . . .
O39 O 0.5477(14) 1.3218(13) -0.0673(13) 0.031(4) Uani 1 1 d U . .
O40 O 0.3381(15) 1.1024(14) -0.0601(14) 0.035(4) Uani 1 1 d . . .

loop_
_atom_site_aniso_label
_atom_site_aniso_U_11
_atom_site_aniso_U_22
_atom_site_aniso_U_33
_atom_site_aniso_U_23
_atom_site_aniso_U_13
_atom_site_aniso_U_12
W1 0.0125(4) 0.0194(4) 0.0097(4) -0.0055(3) 0.0030(3) -0.0095(3)
W2 0.0107(4) 0.0296(5) 0.0204(5) -0.0155(4) -0.0003(4) -0.0061(3)
W3 0.0159(4) 0.0170(4) 0.0220(5) -0.0103(4) -0.0039(4) -0.0043(3)
W4 0.0197(5) 0.0153(4) 0.0107(4) -0.0038(3) 0.0034(4) -0.0086(3)
W5 0.0124(4) 0.0172(4) 0.0092(4) -0.0031(3) 0.0044(3) -0.0026(3)
W6 0.0121(4) 0.0161(4) 0.0093(4) -0.0035(3) 0.0003(3) -0.0079(3)
W7 0.0129(4) 0.0290(5) 0.0188(5) -0.0124(4) -0.0020(4) -0.0057(3)
W8 0.0159(5) 0.0150(4) 0.0256(5) -0.0089(4) 0.0025(4) -0.0005(3)
W9 0.0168(4) 0.0179(4) 0.0101(4) -0.0034(3) 0.0038(4) -0.0035(3)
W10 0.0186(5) 0.0205(4) 0.0232(5) -0.0113(4) -0.0069(4) -0.0042(3)
W11 0.0167(5) 0.0149(4) 0.0264(5) -0.0098(4) 0.0002(4) -0.0010(3)
W12 0.0256(5) 0.0185(4) 0.0091(4) -0.0027(3) 0.0049(4) -0.0092(3)
Al1 0.013(3) 0.013(2) 0.011(3) -0.003(2) -0.002(2) -0.0060(19)
Ag1 0.0554(14) 0.0643(14) 0.0285(11) -0.0258(10) -0.0021(10) -0.0255(11)
Ag2 0.0252(10) 0.0401(10) 0.0493(13) -0.0366(10) 0.0077(9) -0.0137(8)
Ag3 0.0558(14) 0.0423(11) 0.0321(11) -0.0282(9) -0.0037(11) -0.0120(9)
Ag4 0.0494(14) 0.0476(11) 0.0384(12) -0.0343(10) -0.0070(11) -0.0069(9)
Ag5 0.096(2) 0.0535(15) 0.0402(14) -0.0335(12) -0.0108(15) 0.0031(13)
C1 0.032(16) 0.050(16) 0.08(2) -0.047(16) -0.011(16) -0.006(12)
C2 0.029(15) 0.043(16) 0.049(18) 0.005(14) -0.014(14) -0.013(12)
C3 0.049(11) 0.053(11) 0.051(12) -0.011(8) -0.013(9) -0.004(8)
C4 0.044(16) 0.024(11) 0.034(15) -0.012(11) -0.024(13) -0.007(10)
C5 0.040(16) 0.047(15) 0.023(13) -0.020(12) -0.017(13) 0.001(11)
C6 0.033(9) 0.026(8) 0.022(9) -0.011(7) -0.008(7) -0.005(7)
C7 0.032(15) 0.036(14) 0.06(2) -0.030(14) -0.026(15) 0.010(11)
C8 0.043(10) 0.033(9) 0.046(10) -0.010(8) -0.015(8) -0.001(7)
C9 0.049(11) 0.042(10) 0.046(11) -0.005(8) -0.017(8) -0.019(8)
C10 0.09(3) 0.047(18) 0.042(19) 0.021(16) -0.03(2) -0.035(18)
C11 0.057(11) 0.053(10) 0.039(10) -0.025(8) 0.000(8) -0.017(8)
C12 0.053(11) 0.046(10) 0.048(11) -0.022(8) -0.009(8) -0.023(8)
C13 0.051(11) 0.053(11) 0.039(11) -0.019(8) -0.010(8) -0.006(8)
C14 0.030(13) 0.022(11) 0.013(11) 0.004(9) -0.001(10) -0.018(9)
C15 0.010(6) 0.016(6) 0.014(7) -0.012(5) 0.000(5) -0.001(5)
C16 0.027(8) 0.023(8) 0.012(8) -0.008(6) -0.009(7) -0.006(6)
C17 0.036(9) 0.029(9) 0.033(9) -0.008(7) -0.012(7) -0.007(7)
C18 0.046(10) 0.046(10) 0.042(10) -0.014(8) -0.013(8) -0.022(8)
C19 0.065(13) 0.071(13) 0.069(13) -0.016(9) -0.017(9) -0.022(9)
C20 0.062(12) 0.072(12) 0.054(12) -0.018(9) -0.014(9) -0.009(9)
C21 0.085(15) 0.098(16) 0.093(16) -0.034(10) -0.033(10) -0.018(9)
C22 0.070(11) 0.073(11) 0.070(11) -0.025(6) -0.023(6) -0.013(5)
C23 0.060(12) 0.065(11) 0.064(12) -0.029(9) -0.024(9) -0.017(8)
C24 0.050(18) 0.07(2) 0.046(18) -0.034(16) -0.023(16) -0.011(15)
C25 0.040(9) 0.036(9) 0.026(9) -0.013(7) -0.018(7) 0.001(7)
C26 0.042(10) 0.037(9) 0.029(9) -0.013(7) -0.022(8) 0.003(7)
C27 0.046(11) 0.046(10) 0.036(10) -0.023(8) -0.010(8) 0.000(8)
C28 0.044(10) 0.051(10) 0.035(10) -0.019(8) -0.019(8) -0.010(8)
C29 0.044(18) 0.054(18) 0.034(16) -0.002(14) -0.010(15) -0.007(14)
C30 0.052(11) 0.039(10) 0.050(11) -0.017(8) -0.009(8) -0.012(8)
C31 0.033(9) 0.028(8) 0.017(8) -0.018(7) -0.004(7) 0.004(7)
C32 0.023(9) 0.036(9) 0.029(9) -0.001(7) -0.006(7) -0.015(7)
C33 0.027(14) 0.040(14) 0.021(13) -0.016(11) -0.012(12) 0.005(10)
C34 0.020(12) 0.026(11) 0.011(10) -0.003(9) 0.001(9) -0.010(9)
C35 0.013(6) 0.010(5) 0.008(6) -0.004(4) 0.000(4) -0.003(4)
C36 0.024(6) 0.022(6) 0.025(6) -0.013(4) -0.007(5) -0.007(4)
C37 0.025(7) 0.027(6) 0.026(7) -0.014(5) -0.007(5) -0.006(4)
C38 0.034(9) 0.033(9) 0.030(9) -0.012(7) -0.007(7) -0.019(7)
C39 0.036(7) 0.035(7) 0.036(7) -0.012(5) -0.008(5) -0.010(5)
C40 0.060(10) 0.059(9) 0.060(10) -0.023(5) -0.017(5) -0.017(5)
C41 0.019(6) 0.023(6) 0.022(6) -0.006(4) -0.001(5) -0.006(4)
C42 0.012(11) 0.017(10) 0.033(14) -0.006(10) -0.006(10) 0.000(8)
C43 0.019(6) 0.019(6) 0.023(6) -0.007(4) -0.005(4) 0.002(4)
C44 0.023(6) 0.021(6) 0.024(6) -0.007(4) -0.004(5) -0.006(4)
C45 0.049(9) 0.046(8) 0.048(8) -0.021(5) -0.012(5) -0.010(5)
C46 0.037(7) 0.038(7) 0.035(7) -0.014(5) -0.013(5) -0.008(5)
C47 0.020(8) 0.031(9) 0.036(9) -0.014(7) -0.008(7) 0.005(7)
C48 0.023(6) 0.016(6) 0.020(6) -0.005(4) -0.004(4) -0.004(4)
C49 0.017(12) 0.035(13) 0.041(15) -0.014(11) -0.008(11) -0.015(9)
C50 0.010(6) 0.017(6) 0.017(6) -0.006(4) -0.007(4) 0.002(4)
C51 0.037(10) 0.039(9) 0.032(9) -0.020(7) -0.007(7) -0.010(7)
C52 0.018(8) 0.027(8) 0.019(8) -0.008(7) 0.000(7) -0.006(6)
C53 0.009(5) 0.011(5) 0.010(6) 0.000(4) -0.004(4) -0.001(4)
C54 0.024(7) 0.022(6) 0.028(7) -0.011(5) -0.006(5) -0.003(4)
C55 0.020(12) 0.029(12) 0.015(12) -0.003(10) -0.001(10) 0.006(9)
C56 0.016(8) 0.016(7) 0.025(9) -0.006(6) 0.001(7) -0.003(6)
C57 0.022(13) 0.024(11) 0.025(13) -0.007(10) 0.009(11) -0.011(9)
C58 0.023(6) 0.021(6) 0.022(6) -0.008(4) -0.004(4) -0.005(4)
C59 0.026(13) 0.028(12) 0.019(12) -0.008(10) -0.005(10) -0.005(9)
C60 0.024(6) 0.021(6) 0.025(7) -0.008(4) -0.003(5) -0.003(4)
C61 0.026(13) 0.056(16) 0.027(13) -0.027(12) 0.010(11) -0.026(12)
C62 0.031(9) 0.034(9) 0.028(9) -0.009(7) -0.003(7) -0.010(7)
C63 0.064(19) 0.025(12) 0.024(14) -0.009(11) -0.026(15) -0.008(11)
C64 0.027(7) 0.020(6) 0.017(6) -0.008(4) -0.003(5) -0.003(4)
C65 0.030(7) 0.033(7) 0.028(7) -0.010(5) -0.009(5) -0.007(4)
C66 0.026(13) 0.015(10) 0.043(15) -0.011(10) -0.012(12) -0.007(8)
C67 0.022(6) 0.026(6) 0.023(6) -0.012(4) -0.004(5) -0.002(4)
C68 0.031(9) 0.031(9) 0.027(9) -0.007(7) -0.001(7) -0.017(7)
C69 0.013(12) 0.042(14) 0.045(17) -0.019(13) 0.003(11) 0.000(10)
C70 0.058(11) 0.048(10) 0.057(11) -0.026(8) -0.013(8) -0.026(8)
N1 0.030(8) 0.032(8) 0.023(8) 0.000(7) -0.001(7) -0.008(7)
N2 0.038(9) 0.033(8) 0.033(9) -0.015(7) -0.011(7) -0.010(6)
N3 0.062(16) 0.018(9) 0.026(11) -0.002(9) -0.018(12) -0.003(9)
N4 0.049(15) 0.040(12) 0.029(12) -0.020(10) -0.012(12) 0.000(10)
N5 0.08(2) 0.069(18) 0.052(17) -0.047(15) -0.017(17) 0.014(15)
N6 0.044(9) 0.030(8) 0.020(8) -0.006(7) -0.007(7) 0.000(7)
N7 0.029(12) 0.062(14) 0.016(10) -0.012(10) -0.002(10) -0.030(10)
N8 0.040(7) 0.036(6) 0.031(6) -0.020(5) -0.003(4) -0.012(4)
N9 0.029(8) 0.024(7) 0.017(7) -0.007(6) -0.004(6) -0.005(6)
N10 0.016(10) 0.032(10) 0.045(13) -0.024(10) -0.010(10) -0.003(8)
N11 0.029(6) 0.019(5) 0.023(6) -0.016(4) -0.003(4) -0.004(4)
N12 0.025(6) 0.024(5) 0.019(6) -0.009(4) -0.010(4) -0.008(4)
N13 0.031(12) 0.025(10) 0.027(11) -0.020(9) -0.007(10) 0.003(8)
N14 0.045(10) 0.049(9) 0.040(9) -0.033(7) -0.005(7) -0.009(7)
O1 0.034(4) 0.032(4) 0.035(4) -0.013(2) -0.008(2) -0.008(2)
O2 0.015(6) 0.015(6) 0.008(6) 0.002(5) 0.002(5) -0.006(5)
O3 0.025(4) 0.023(4) 0.023(4) -0.009(2) -0.006(2) -0.005(2)
O4 0.024(8) 0.033(8) 0.018(8) -0.015(7) -0.005(7) -0.009(6)
O5 0.034(9) 0.031(8) 0.027(9) -0.016(7) -0.013(8) -0.004(7)
O6 0.013(6) 0.022(6) 0.012(6) -0.007(5) -0.001(5) 0.004(5)
O7 0.019(3) 0.017(3) 0.018(3) -0.006(2) -0.004(2) -0.0040(19)
O8 0.042(11) 0.030(9) 0.035(10) -0.019(8) 0.012(9) -0.017(8)
O9 0.016(8) 0.038(9) 0.022(8) -0.022(7) -0.008(7) 0.005(6)
O10 0.021(9) 0.034(9) 0.032(9) -0.014(8) -0.007(8) -0.002(7)
O11 0.031(9) 0.030(8) 0.028(9) -0.009(7) -0.011(8) -0.016(7)
O12 0.026(9) 0.022(7) 0.016(8) -0.006(6) -0.008(7) -0.003(6)
O13 0.022(8) 0.016(7) 0.026(8) -0.017(6) 0.006(7) -0.005(6)
O14 0.019(3) 0.018(3) 0.018(3) -0.006(2) -0.005(2) -0.0036(19)
O15 0.024(7) 0.023(6) 0.007(6) -0.007(5) 0.000(5) -0.004(5)
O16 0.012(6) 0.023(6) 0.023(6) -0.012(5) -0.009(5) -0.004(5)
O17 0.019(8) 0.020(7) 0.008(7) 0.000(6) -0.002(6) 0.002(6)
O18 0.036(10) 0.008(7) 0.032(9) -0.003(6) -0.017(8) -0.002(6)
O19 0.022(6) 0.029(6) 0.022(6) -0.014(5) 0.000(5) -0.002(5)
O20 0.021(4) 0.022(4) 0.023(4) -0.007(2) -0.006(2) -0.0063(19)
O21 0.031(9) 0.025(8) 0.028(9) -0.015(7) -0.001(8) -0.014(7)
O22 0.025(7) 0.029(7) 0.018(6) -0.016(5) -0.012(5) 0.010(5)
O23 0.030(9) 0.033(9) 0.025(9) -0.022(7) 0.001(8) -0.002(7)
O24 0.029(10) 0.020(8) 0.053(12) -0.003(8) -0.022(9) 0.001(7)
O25 0.012(7) 0.013(6) 0.019(7) 0.000(6) -0.009(6) -0.006(5)
O26 0.025(4) 0.025(4) 0.025(4) -0.009(2) -0.007(2) -0.004(2)
O27 0.028(4) 0.026(4) 0.026(4) -0.011(2) -0.007(2) -0.005(2)
O28 0.016(3) 0.019(3) 0.018(3) -0.006(2) -0.007(2) -0.0016(19)
O29 0.024(4) 0.024(4) 0.025(4) -0.008(2) -0.006(2) -0.004(2)
O30 0.037(4) 0.035(4) 0.035(4) -0.014(2) -0.010(2) -0.008(2)
O31 0.025(4) 0.025(4) 0.026(4) -0.007(2) -0.010(2) -0.006(2)
O32 0.025(7) 0.021(6) 0.015(6) -0.009(5) 0.003(5) -0.003(5)
O33 0.027(4) 0.027(4) 0.025(4) -0.010(2) -0.007(2) -0.004(2)
O34 0.025(4) 0.025(4) 0.025(4) -0.009(2) -0.007(2) -0.004(2)
O35 0.027(4) 0.026(4) 0.025(4) -0.010(2) -0.008(2) -0.005(2)
O36 0.022(3) 0.022(3) 0.021(3) -0.007(2) -0.008(2) -0.0043(19)
O37 0.015(3) 0.015(3) 0.015(3) -0.006(2) -0.003(2) -0.0031(19)
O38 0.027(9) 0.035(9) 0.023(9) -0.006(7) -0.013(8) 0.003(7)
O39 0.025(7) 0.035(7) 0.031(7) -0.019(6) 0.001(6) -0.008(6)
O40 0.025(9) 0.033(9) 0.030(10) 0.001(8) -0.006(8) -0.004(7)

loop_
_atom_type_symbol
_atom_type_description
_atom_type_scat_dispersion_real
_atom_type_scat_dispersion_imag
_atom_type_scat_source
C C 0.0033 0.0016 'International Tables Vol C Tables 4.2.6.8 and 6.1.1.4'
H H 0.0000 0.0000 'International Tables Vol C Tables 4.2.6.8 and 6.1.1.4'
N N 0.0061 0.0033 'International Tables Vol C Tables 4.2.6.8 and 6.1.1.4'
O O 0.0106 0.0060 'International Tables Vol C Tables 4.2.6.8 and 6.1.1.4'
Ag Ag -0.8971 1.1015 'International Tables Vol C Tables 4.2.6.8 and 6.1.1.4'
W W -0.8490 6.8722 'International Tables Vol C Tables 4.2.6.8 and 6.1.1.4'
Al Al 0.0645 0.0514 'International Tables Vol C Tables 4.2.6.8 and 6.1.1.4'

loop_
_geom_angle_atom_site_label_1
_geom_angle_atom_site_label_2
_geom_angle_atom_site_label_3
_geom_angle
_geom_angle_site_symmetry_1
_geom_angle_site_symmetry_3
_geom_angle_publ_flag
O1 W1 O35 102.7(8) . . ?
O1 W1 O32 98.3(7) . . ?
O35 W1 O32 91.1(6) . . ?
O1 W1 O36 99.9(7) . . ?
O35 W1 O36 85.8(6) . . ?
O32 W1 O36 161.8(6) . . ?
O1 W1 O4 99.4(7) . . ?
O35 W1 O4 157.8(7) . . ?
O32 W1 O4 87.5(6) . . ?
O36 W1 O4 88.6(6) . . ?
O1 W1 O37 169.5(6) . . ?
O35 W1 O37 85.2(6) . . ?
O32 W1 O37 74.4(5) . . ?
O36 W1 O37 87.5(6) . . ?
O4 W1 O37 73.0(6) . . ?
O9 W2 O12 104.9(6) . . ?
O9 W2 O5 102.7(7) . . ?
O12 W2 O5 86.3(6) . . ?
O9 W2 O17 99.3(6) . . ?
O12 W2 O17 155.7(6) . . ?
O5 W2 O17 87.6(6) . . ?
O9 W2 O32 97.7(7) . . ?
O12 W2 O32 91.0(6) . . ?
O5 W2 O32 159.4(6) . . ?
O17 W2 O32 86.5(6) . . ?
O9 W2 O37 167.3(6) . . ?
O12 W2 O37 84.3(5) . . ?
O5 W2 O37 86.4(6) . . ?
O17 W2 O37 71.9(5) . . ?
O32 W2 O37 73.1(5) . . ?
O8 W3 O17 98.9(8) . . ?
O8 W3 O28 102.8(8) . . ?
O17 W3 O28 158.3(6) . . ?
O8 W3 O4 97.3(7) . . ?
O17 W3 O4 90.2(6) . . ?
O28 W3 O4 86.4(6) . . ?
O8 W3 O7 104.8(7) . . ?
O17 W3 O7 86.3(6) . . ?
O28 W3 O7 88.8(6) . . ?
O4 W3 O7 158.0(6) . . ?
O8 W3 O37 167.3(7) . . ?
O17 W3 O37 73.1(5) . . ?
O28 W3 O37 85.4(5) . . ?
O4 W3 O37 73.3(5) . . ?
O7 W3 O37 84.9(5) . . ?
O11 W4 O21 103.3(7) . . ?
O11 W4 O5 102.1(7) . . ?
O21 W4 O5 86.5(6) . . ?
O11 W4 O14 98.4(7) . . ?
O21 W4 O14 158.1(6) . . ?
O5 W4 O14 86.5(6) . . ?
O11 W4 O3 99.3(7) . . ?
O21 W4 O3 90.1(6) . . ?
O5 W4 O3 158.6(6) . . ?
O14 W4 O3 88.9(6) . . ?
O11 W4 O2 168.4(7) . . ?
O21 W4 O2 85.6(6) . . ?
O5 W4 O2 85.7(5) . . ?
O14 W4 O2 73.3(5) . . ?
O3 W4 O2 72.9(5) . . ?
O19 W5 O7 104.1(7) . . ?
O19 W5 O14 101.1(7) . . ?
O7 W5 O14 87.8(6) . . ?
O19 W5 O13 99.9(6) . . ?
O7 W5 O13 89.3(6) . . ?
O14 W5 O13 158.9(6) . . ?
O19 W5 O6 97.2(7) . . ?
O7 W5 O6 158.7(6) . . ?
O14 W5 O6 88.4(5) . . ?
O13 W5 O6 86.7(5) . . ?
O19 W5 O2 167.9(6) . . ?
O7 W5 O2 86.5(5) . . ?
O14 W5 O2 73.2(5) . . ?
O13 W5 O2 85.8(5) . . ?
O6 W5 O2 72.3(5) . . ?
O20 W6 O6 96.7(7) . . ?
O20 W6 O3 99.8(6) . . ?
O6 W6 O3 89.9(6) . . ?
O20 W6 O22 102.7(7) . . ?
O6 W6 O22 160.2(6) . . ?
O3 W6 O22 90.1(6) . . ?
O20 W6 O34 99.6(6) . . ?
O6 W6 O34 90.3(6) . . ?
O3 W6 O34 160.4(6) . . ?
O22 W6 O34 83.2(6) . . ?
O20 W6 O2 169.9(6) . . ?
O6 W6 O2 75.0(6) . . ?
O3 W6 O2 74.7(5) . . ?
O22 W6 O2 86.0(6) . . ?
O34 W6 O2 86.4(5) . . ?
O40 W7 O34 101.9(7) . . ?
O40 W7 O33 100.4(7) . . ?
O34 W7 O33 86.0(7) . . ?
O40 W7 O26 98.0(7) . . ?
O34 W7 O26 91.0(6) . . ?
O33 W7 O26 161.6(6) . . ?
O40 W7 O27 95.9(7) . . ?
O34 W7 O27 162.0(6) . . ?
O33 W7 O27 87.9(6) . . ?
O26 W7 O27 89.4(6) . . ?
O40 W7 O16 168.5(7) . . ?
O34 W7 O16 87.7(6) . . ?
O33 W7 O16 86.5(6) . . ?
O26 W7 O16 75.3(5) . . ?
O27 W7 O16 75.0(5) . . ?
O18 W8 O13 101.2(7) . . ?
O18 W8 O28 101.0(6) . . ?
O13 W8 O28 89.1(6) . . ?
O18 W8 O39 97.9(7) . . ?
O13 W8 O39 160.8(6) . . ?
O28 W8 O39 88.6(6) . . ?
O18 W8 O26 98.5(6) . . ?
O13 W8 O26 87.5(6) . . ?
O28 W8 O26 160.6(6) . . ?
O39 W8 O26 88.4(7) . . ?
O18 W8 O16 169.3(6) . . ?
O13 W8 O16 86.5(5) . . ?
O28 W8 O16 86.5(5) . . ?
O39 W8 O16 74.3(6) . . ?
O26 W8 O16 74.2(5) . . ?
O23 W9 O15 100.3(7) . . ?
O23 W9 O35 103.8(7) . . ?
O15 W9 O35 86.5(6) . . ?
O23 W9 O24 97.9(8) . . ?
O15 W9 O24 161.5(7) . . ?
O35 W9 O24 86.3(6) . . ?
O23 W9 O31 100.2(7) . . ?
O15 W9 O31 89.0(6) . . ?
O35 W9 O31 156.0(7) . . ?
O24 W9 O31 90.6(6) . . ?
O23 W9 O25 168.9(6) . . ?
O15 W9 O25 88.0(5) . . ?
O35 W9 O25 84.0(6) . . ?
O24 W9 O25 74.4(7) . . ?
O31 W9 O25 72.3(6) . . ?
O30 W10 O22 101.7(8) . . ?
O30 W10 O31 99.1(8) . . ?
O22 W10 O31 159.1(6) . . ?
O30 W10 O33 103.0(7) . . ?
O22 W10 O33 87.4(6) . . ?
O31 W10 O33 87.0(6) . . ?
O30 W10 O29 96.4(7) . . ?
O22 W10 O29 89.7(6) . . ?
O31 W10 O29 88.9(6) . . ?
O33 W10 O29 160.6(6) . . ?
O30 W10 O25 167.7(7) . . ?
O22 W10 O25 86.6(6) . . ?
O31 W10 O25 72.9(6) . . ?
O33 W10 O25 86.2(5) . . ?
O29 W10 O25 74.5(5) . . ?
O10 W11 O21 103.6(7) . . ?
O10 W11 O12 102.6(6) . . ?
O21 W11 O12 83.7(6) . . ?
O10 W11 O29 99.8(7) . . ?
O21 W11 O29 89.4(6) . . ?
O12 W11 O29 157.5(6) . . ?
O10 W11 O24 96.6(7) . . ?
O21 W11 O24 159.3(6) . . ?
O12 W11 O24 87.4(6) . . ?
O29 W11 O24 91.7(7) . . ?
O10 W11 O25 168.5(7) . . ?
O21 W11 O25 86.6(6) . . ?
O12 W11 O25 83.7(5) . . ?
O29 W11 O25 74.5(5) . . ?
O24 W11 O25 73.8(6) . . ?
O38 W12 O36 102.6(7) . . ?
O38 W12 O15 100.2(7) . . ?
O36 W12 O15 85.7(6) . . ?
O38 W12 O39 98.7(7) . . ?
O36 W12 O39 90.7(6) . . ?
O15 W12 O39 161.1(6) . . ?
O38 W12 O27 95.4(7) . . ?
O36 W12 O27 161.8(6) . . ?
O15 W12 O27 88.6(6) . . ?
O39 W12 O27 89.1(7) . . ?
O38 W12 O16 168.2(6) . . ?
O36 W12 O16 87.3(5) . . ?
O15 W12 O16 86.7(5) . . ?
O39 W12 O16 74.6(6) . . ?
O27 W12 O16 75.1(5) . . ?
O25 Al1 O2 111.6(7) . . ?
O25 Al1 O37 111.5(7) . . ?
O2 Al1 O37 110.7(7) . . ?
O25 Al1 O16 107.7(7) . . ?
O2 Al1 O16 109.2(7) . . ?
O37 Al1 O16 105.9(7) . . ?
N1 Ag1 N2 72.4(8) . . ?
N1 Ag1 O5 142.9(7) . . ?
N2 Ag1 O5 144.6(7) . . ?
N10 Ag2 N11 179.1(7) . . ?
N9 Ag3 N7 157.1(8) . . ?
N9 Ag3 N8 127.5(7) . . ?
N7 Ag3 N8 72.7(7) . . ?
N12 Ag4 N13 161.6(8) . . ?
N12 Ag4 N14 125.4(7) . . ?
N13 Ag4 N14 71.7(8) . . ?
N6 Ag5 N3 168.8(7) . . ?
N6 Ag5 N4 120.4(8) . . ?
N3 Ag5 N4 69.6(8) . . ?
N6 Ag5 N5 70.9(9) . . ?
N3 Ag5 N5 100.9(9) . . ?
N4 Ag5 N5 162.1(9) . . ?
N1 C1 C2 124(2) . . ?
N1 C1 H1A 117.9 . . ?
C2 C1 H1A 117.9 . . ?
C1 C2 C3 115(3) . . ?
C1 C2 H2A 122.5 . . ?
C3 C2 H2A 122.5 . . ?
C4 C3 C2 121(3) . . ?
C4 C3 H3A 119.3 . . ?
C2 C3 H3A 119.3 . . ?
C5 C4 C3 117(2) . . ?
C5 C4 H4A 121.5 . . ?
C3 C4 H4A 121.5 . . ?
N1 C5 C4 124(3) . . ?
N1 C5 C6 115(2) . . ?
C4 C5 C6 121(2) . . ?
N2 C6 C7 125(3) . . ?
N2 C6 C5 119(2) . . ?
C7 C6 C5 116(2) . . ?
C8 C7 C6 117(3) . . ?
C8 C7 H7A 121.7 . . ?
C6 C7 H7A 121.7 . . ?
C7 C8 C9 115(3) . . ?
C7 C8 H8A 122.7 . . ?
C9 C8 H8A 122.7 . . ?
C10 C9 C8 124(3) . . ?
C10 C9 H9A 118.2 . . ?
C8 C9 H9A 118.2 . . ?
C9 C10 N2 118(3) . . ?
C9 C10 H10A 120.9 . . ?
N2 C10 H10A 120.9 . . ?
C12 C11 N3 126(3) . . ?
C12 C11 H11A 116.8 . . ?
N3 C11 H11A 116.8 . . ?
C11 C12 C13 120(3) . . ?
C11 C12 H12A 120.0 . . ?
C13 C12 H12A 120.0 . . ?
C14 C13 C12 113(3) . . ?
C14 C13 H13A 123.7 . . ?
C12 C13 H13A 123.7 . . ?
C13 C14 C15 125(2) . . ?
C13 C14 H14A 117.6 . . ?
C15 C14 H14A 117.6 . . ?
N3 C15 C14 118(2) . . ?
N3 C15 C16 114.9(19) . . ?
C14 C15 C16 126.8(17) . . ?
N4 C16 C17 123(2) . . ?
N4 C16 C15 118.8(19) . . ?
C17 C16 C15 118(2) . . ?
C18 C17 C16 119(3) . . ?
C18 C17 H17A 120.4 . . ?
C16 C17 H17A 120.4 . . ?
C17 C18 C19 119(3) . . ?
C17 C18 H18A 120.6 . . ?
C19 C18 H18A 120.6 . . ?
C20 C19 C18 117(4) . . ?
C20 C19 H19A 121.7 . . ?
C18 C19 H19A 121.7 . . ?
C19 C20 N4 131(4) . . ?
C19 C20 H20A 114.7 . . ?
N4 C20 H20A 114.7 . . ?
C22 C21 N5 121(5) . . ?
C22 C21 H21A 119.5 . . ?
N5 C21 H21A 119.5 . . ?
C21 C22 C23 126(5) . . ?
C21 C22 H22A 117.2 . . ?
C23 C22 H22A 117.2 . . ?
C22 C23 C24 118(3) . . ?
C22 C23 H23A 120.9 . . ?
C24 C23 H23A 120.9 . . ?
C25 C24 C23 115(3) . . ?
C25 C24 H24A 122.6 . . ?
C23 C24 H24A 122.6 . . ?
N5 C25 C26 124(2) . . ?
N5 C25 C24 117(3) . . ?
C26 C25 C24 119(2) . . ?
N6 C26 C27 118(3) . . ?
N6 C26 C25 116(2) . . ?
C27 C26 C25 125(2) . . ?
C28 C27 C26 119(3) . . ?
C28 C27 H27A 120.3 . . ?
C26 C27 H27A 120.3 . . ?
C29 C28 C27 121(3) . . ?
C29 C28 H28A 119.5 . . ?
C27 C28 H28A 119.5 . . ?
C28 C29 C30 119(3) . . ?
C28 C29 H29A 120.3 . . ?
C30 C29 H29A 120.3 . . ?
N6 C30 C29 125(3) . . ?
N6 C30 H30A 117.5 . . ?
C29 C30 H30A 117.5 . . ?
C32 C31 N7 130(2) . . ?
C32 C31 H31A 115.1 . . ?
N7 C31 H31A 115.1 . . ?
C31 C32 C33 119(3) . . ?
C31 C32 H32A 120.7 . . ?
C33 C32 H32A 120.7 . . ?
C34 C33 C32 115(2) . . ?
C34 C33 H33A 122.6 . . ?
C32 C33 H33A 122.6 . . ?
C33 C34 C35 124(2) . . ?
C33 C34 H34A 117.8 . . ?
C35 C34 H34A 117.8 . . ?
C34 C35 N7 121(2) . . ?
C34 C35 C36 126(2) . . ?
N7 C35 C36 112.3(17) . . ?
N8 C36 C37 118(2) . . ?
N8 C36 C35 120(2) . . ?
C37 C36 C35 122.0(18) . . ?
C38 C37 C36 124(2) . . ?
C38 C37 H37A 118.0 . . ?
C36 C37 H37A 118.0 . . ?
C37 C38 C39 117(2) . . ?
C37 C38 H38A 121.7 . . ?
C39 C38 H38A 121.7 . . ?
C40 C39 C38 116(3) . . ?
C40 C39 H39A 122.1 . . ?
C38 C39 H39A 122.1 . . ?
N8 C40 C39 125(3) . . ?
N8 C40 H40A 117.3 . . ?
C39 C40 H40A 117.3 . . ?
C42 C41 N9 124(2) . . ?
C42 C41 H41A 117.9 . . ?
N9 C41 H41A 117.9 . . ?
C43 C42 C41 119(2) . . ?
C43 C42 H42A 120.7 . . ?
C41 C42 H42A 120.7 . . ?
C42 C43 C44 119(2) . . ?
C42 C43 C48 120(2) . . ?
C44 C43 C48 121(2) . . ?
C43 C44 C45 119(2) . . ?
C43 C44 H44A 120.7 . . ?
C45 C44 H44A 120.7 . . ?
N9 C45 C44 122(3) . . ?
N9 C45 H45A 119.2 . . ?
C44 C45 H45A 119.2 . . ?
N10 C46 C47 123(2) . . ?
N10 C46 H46A 118.4 . . ?
C47 C46 H46A 118.4 . . ?
C46 C47 C48 118(2) . . ?
C46 C47 H47A 120.8 . . ?
C48 C47 H47A 120.8 . . ?
C49 C48 C47 116(2) . . ?
C49 C48 C43 124(2) . . ?
C47 C48 C43 119.3(18) . . ?
C48 C49 C50 127(2) . . ?
C48 C49 H49A 116.7 . . ?
C50 C49 H49A 116.7 . . ?
C49 C50 N10 120.4(18) . . ?
C49 C50 H50A 119.8 . . ?
N10 C50 H50A 119.8 . . ?
N11 C51 C52 125(2) . . ?
N11 C51 H51A 117.3 . . ?
C52 C51 H51A 117.3 . . ?
C51 C52 C53 121(2) . . ?
C51 C52 H52A 119.3 . . ?
C53 C52 H52A 119.3 . . ?
C52 C53 C54 117.7(19) . . ?
C52 C53 C58 126.2(18) . . ?
C54 C53 C58 116.2(17) . . ?
C53 C54 C55 115.5(19) . . ?
C53 C54 H54A 122.3 . . ?
C55 C54 H54A 122.3 . . ?
N11 C55 C54 123.2(19) . . ?
N11 C55 H55A 118.4 . . ?
C54 C55 H55A 118.4 . . ?
N12 C56 C57 118(2) . . ?
N12 C56 H56A 121.1 . . ?
C57 C56 H56A 121.1 . . ?
C56 C57 C58 122(2) . . ?
C56 C57 H57A 118.8 . . ?
C58 C57 H57A 118.8 . . ?
C59 C58 C57 116(2) . . ?
C59 C58 C53 122(2) . . ?
C57 C58 C53 121(2) . . ?
C60 C59 C58 120(2) . . ?
C60 C59 H59A 119.8 . . ?
C58 C59 H59A 119.8 . . ?
C59 C60 N12 122(2) . . ?
C59 C60 H60A 119.0 . . ?
N12 C60 H60A 119.0 . . ?
N13 C61 C62 118(2) . . ?
N13 C61 H61A 121.0 . . ?
C62 C61 H61A 121.0 . . ?
C63 C62 C61 120(3) . . ?
C63 C62 H62A 119.9 . . ?
C61 C62 H62A 119.9 . . ?
C62 C63 C64 121(2) . . ?
C62 C63 H63A 119.7 . . ?
C64 C63 H63A 119.7 . . ?
C65 C64 C63 119(2) . . ?
C65 C64 H64A 120.6 . . ?
C63 C64 H64A 120.6 . . ?
N13 C65 C64 120(2) . . ?
N13 C65 C66 122(2) . . ?
C64 C65 C66 119(2) . . ?
N14 C66 C67 124(2) . . ?
N14 C66 C65 112(2) . . ?
C67 C66 C65 124(2) . . ?
C66 C67 C68 114(2) . . ?
C66 C67 H67A 122.9 . . ?
C68 C67 H67A 122.9 . . ?
C69 C68 C67 122(3) . . ?
C69 C68 H68A 119.2 . . ?
C67 C68 H68A 119.2 . . ?
C68 C69 C70 125(3) . . ?
C68 C69 H69A 117.7 . . ?
C70 C69 H69A 117.7 . . ?
N14 C70 C69 118(2) . . ?
N14 C70 H70A 120.9 . . ?
C69 C70 H70A 120.9 . . ?
C1 N1 C5 118(2) . . ?
C1 N1 Ag1 123.7(18) . . ?
C5 N1 Ag1 117.7(17) . . ?
C6 N2 C10 122(2) . . ?
C6 N2 Ag1 115.4(17) . . ?
C10 N2 Ag1 123(2) . . ?
C15 N3 C11 118(2) . . ?
C15 N3 Ag5 116.1(15) . . ?
C11 N3 Ag5 123.6(17) . . ?
C16 N4 C20 112(2) . . ?
C16 N4 Ag5 116.8(18) . . ?
C20 N4 Ag5 131(2) . . ?
C25 N5 C21 123(3) . . ?
C25 N5 Ag5 105(2) . . ?
C21 N5 Ag5 128(2) . . ?
C30 N6 C26 117(3) . . ?
C30 N6 Ag5 123.7(19) . . ?
C26 N6 Ag5 119.5(19) . . ?
C31 N7 C35 110.6(18) . . ?
C31 N7 Ag3 127.9(16) . . ?
C35 N7 Ag3 121.3(14) . . ?
C40 N8 C36 120(3) . . ?
C40 N8 Ag3 126(2) . . ?
C36 N8 Ag3 113.5(16) . . ?
C45 N9 C41 117(2) . . ?
C45 N9 Ag3 116.7(19) . . ?
C41 N9 Ag3 124.0(15) . . ?
C46 N10 C50 114.5(18) . . ?
C46 N10 Ag2 124.5(15) . . ?
C50 N10 Ag2 120.8(13) . . ?
C51 N11 C55 116.5(18) . . ?
C51 N11 Ag2 129.9(15) . . ?
C55 N11 Ag2 113.0(14) . . ?
C56 N12 C60 120.6(19) . . ?
C56 N12 Ag4 122.3(14) . . ?
C60 N12 Ag4 117.0(15) . . ?
C65 N13 C61 123(2) . . ?
C65 N13 Ag4 118.3(18) . . ?
C61 N13 Ag4 118.9(16) . . ?
C70 N14 C66 116(2) . . ?
C70 N14 Ag4 127.5(18) . . ?
C66 N14 Ag4 116.2(17) . . ?
Al1 O2 W6 123.5(7) . . ?
Al1 O2 W4 121.2(7) . . ?
W6 O2 W4 93.9(5) . . ?
Al1 O2 W5 122.2(7) . . ?
W6 O2 W5 94.7(5) . . ?
W4 O2 W5 93.7(5) . . ?
W6 O3 W4 118.5(7) . . ?
W3 O4 W1 118.5(7) . . ?
W4 O5 W2 149.3(8) . . ?
W4 O5 Ag1 107.1(7) . . ?
W2 O5 Ag1 102.9(6) . . ?
W6 O6 W5 118.0(7) . . ?
W5 O7 W3 149.4(7) . . ?
W2 O12 W11 155.6(9) . . ?
W8 O13 W5 148.3(8) . . ?
W5 O14 W4 119.9(7) . . ?
W9 O15 W12 149.2(7) . . ?
Al1 O16 W7 121.2(7) . . ?
Al1 O16 W12 123.8(7) . . ?
W7 O16 W12 94.8(5) . . ?
Al1 O16 W8 122.0(7) . . ?
W7 O16 W8 93.8(5) . . ?
W12 O16 W8 93.4(5) . . ?
W3 O17 W2 120.3(7) . . ?
W4 O21 W11 152.2(8) . . ?
W10 O22 W6 151.9(9) . . ?
W9 O24 W11 118.0(9) . . ?
Al1 O25 W10 122.4(7) . . ?
Al1 O25 W11 121.2(7) . . ?
W10 O25 W11 93.7(4) . . ?
Al1 O25 W9 123.4(7) . . ?
W10 O25 W9 94.6(5) . . ?
W11 O25 W9 93.7(5) . . ?
W7 O26 W8 116.7(7) . . ?
W12 O27 W7 115.1(7) . . ?
W8 O28 W3 149.1(8) . . ?
W11 O29 W10 117.3(7) . . ?
W10 O31 W9 120.2(8) . . ?
W1 O32 W2 118.0(8) . . ?
W7 O33 W10 148.4(9) . . ?
W7 O34 W6 153.1(9) . . ?
W1 O35 W9 153.2(9) . . ?
W12 O36 W1 150.7(8) . . ?
Al1 O37 W1 122.1(7) . . ?
Al1 O37 W3 124.4(7) . . ?
W1 O37 W3 95.1(5) . . ?
Al1 O37 W2 119.0(6) . . ?
W1 O37 W2 94.2(5) . . ?
W3 O37 W2 94.7(5) . . ?
W8 O39 W12 117.6(8) . . ?

loop_
_geom_bond_atom_site_label_1
_geom_bond_atom_site_label_2
_geom_bond_distance
_geom_bond_site_symmetry_2
_geom_bond_publ_flag
W1 O1 1.688(18) . ?
W1 O35 1.869(14) . ?
W1 O32 1.920(13) . ?
W1 O36 1.924(13) . ?
W1 O4 1.953(14) . ?
W1 O37 2.248(14) . ?
W2 O9 1.716(13) . ?
W2 O12 1.865(13) . ?
W2 O5 1.927(17) . ?
W2 O17 1.948(14) . ?
W2 O32 1.952(15) . ?
W2 O37 2.281(12) . ?
W3 O8 1.698(16) . ?
W3 O17 1.903(12) . ?
W3 O28 1.918(12) . ?
W3 O4 1.920(16) . ?
W3 O7 1.921(14) . ?
W3 O37 2.260(13) . ?
W4 O11 1.687(15) . ?
W4 O21 1.909(16) . ?
W4 O5 1.918(15) . ?
W4 O14 1.934(14) . ?
W4 O3 1.935(14) . ?
W4 O2 2.291(12) . ?
W5 O19 1.702(16) . ?
W5 O7 1.896(14) . ?
W5 O14 1.931(13) . ?
W5 O13 1.947(14) . ?
W5 O6 1.976(14) . ?
W5 O2 2.297(14) . ?
W6 O20 1.707(14) . ?
W6 O6 1.910(13) . ?
W6 O3 1.911(13) . ?
W6 O22 1.928(15) . ?
W6 O34 1.951(14) . ?
W6 O2 2.233(13) . ?
W7 O40 1.697(17) . ?
W7 O34 1.844(15) . ?
W7 O33 1.904(16) . ?
W7 O26 1.939(15) . ?
W7 O27 1.973(16) . ?
W7 O16 2.248(11) . ?
W8 O18 1.706(15) . ?
W8 O13 1.888(15) . ?
W8 O28 1.915(12) . ?
W8 O39 1.921(17) . ?
W8 O26 1.950(14) . ?
W8 O16 2.284(13) . ?
W9 O23 1.708(17) . ?
W9 O15 1.887(13) . ?
W9 O35 1.895(14) . ?
W9 O24 1.911(14) . ?
W9 O31 1.931(14) . ?
W9 O25 2.268(14) . ?
W10 O30 1.700(17) . ?
W10 O22 1.861(16) . ?
W10 O31 1.908(16) . ?
W10 O33 1.917(15) . ?
W10 O29 1.937(14) . ?
W10 O25 2.259(12) . ?
W11 O10 1.709(15) . ?
W11 O21 1.915(16) . ?
W11 O12 1.923(13) . ?
W11 O29 1.928(14) . ?
W11 O24 1.946(19) . ?
W11 O25 2.264(12) . ?
W12 O38 1.715(16) . ?
W12 O36 1.875(13) . ?
W12 O15 1.934(14) . ?
W12 O39 1.943(16) . ?
W12 O27 1.956(15) . ?
W12 O16 2.257(14) . ?
Al1 O25 1.686(15) . ?
Al1 O2 1.695(15) . ?
Al1 O37 1.760(14) . ?
Al1 O16 1.773(14) . ?
Ag1 N1 2.27(2) . ?
Ag1 N2 2.360(19) . ?
Ag1 O5 2.384(14) . ?
Ag2 N10 2.149(18) . ?
Ag2 N11 2.215(16) . ?
Ag3 N9 2.155(18) . ?
Ag3 N7 2.172(19) . ?
Ag3 N8 2.35(2) . ?
Ag4 N12 2.158(17) . ?
Ag4 N13 2.250(18) . ?
Ag4 N14 2.35(2) . ?
Ag5 N6 2.29(2) . ?
Ag5 N3 2.35(2) . ?
Ag5 N4 2.36(2) . ?
Ag5 N5 2.54(3) . ?
C1 N1 1.33(4) . ?
C1 C2 1.38(4) . ?
C1 H1A 0.9300 . ?
C2 C3 1.45(4) . ?
C2 H2A 0.9300 . ?
C3 C4 1.37(4) . ?
C3 H3A 0.9300 . ?
C4 C5 1.36(4) . ?
C4 H4A 0.9300 . ?
C5 N1 1.36(3) . ?
C5 C6 1.54(3) . ?
C6 N2 1.28(3) . ?
C6 C7 1.42(3) . ?
C7 C8 1.41(4) . ?
C7 H7A 0.9300 . ?
C8 C9 1.47(4) . ?
C8 H8A 0.9300 . ?
C9 C10 1.33(4) . ?
C9 H9A 0.9300 . ?
C10 N2 1.36(4) . ?
C10 H10A 0.9300 . ?
C11 C12 1.28(4) . ?
C11 N3 1.33(4) . ?
C11 H11A 0.9300 . ?
C12 C13 1.42(4) . ?
C12 H12A 0.9300 . ?
C13 C14 1.38(4) . ?
C13 H13A 0.9300 . ?
C14 C15 1.38(3) . ?
C14 H14A 0.9300 . ?
C15 N3 1.33(3) . ?
C15 C16 1.49(3) . ?
C16 N4 1.28(3) . ?
C16 C17 1.39(3) . ?
C17 C18 1.33(4) . ?
C17 H17A 0.9300 . ?
C18 C19 1.37(5) . ?
C18 H18A 0.9300 . ?
C19 C20 1.22(5) . ?
C19 H19A 0.9300 . ?
C20 N4 1.38(4) . ?
C20 H20A 0.9300 . ?
C21 C22 1.20(5) . ?
C21 N5 1.41(5) . ?
C21 H21A 0.9300 . ?
C22 C23 1.39(5) . ?
C22 H22A 0.9300 . ?
C23 C24 1.50(5) . ?
C23 H23A 0.9300 . ?
C24 C25 1.49(4) . ?
C24 H24A 0.9300 . ?
C25 N5 1.37(4) . ?
C25 C26 1.46(4) . ?
C26 N6 1.33(3) . ?
C26 C27 1.42(4) . ?
C27 C28 1.31(4) . ?
C27 H27A 0.9300 . ?
C28 C29 1.25(4) . ?
C28 H28A 0.9300 . ?
C29 C30 1.34(4) . ?
C29 H29A 0.9300 . ?
C30 N6 1.29(4) . ?
C30 H30A 0.9300 . ?
C31 C32 1.26(3) . ?
C31 N7 1.37(3) . ?
C31 H31A 0.9300 . ?
C32 C33 1.42(4) . ?
C32 H32A 0.9300 . ?
C33 C34 1.33(3) . ?
C33 H33A 0.9300 . ?
C34 C35 1.34(3) . ?
C34 H34A 0.9300 . ?
C35 N7 1.41(3) . ?
C35 C36 1.47(3) . ?
C36 N8 1.35(3) . ?
C36 C37 1.39(3) . ?
C37 C38 1.36(3) . ?
C37 H37A 0.9300 . ?
C38 C39 1.42(3) . ?
C38 H38A 0.9300 . ?
C39 C40 1.40(5) . ?
C39 H39A 0.9300 . ?
C40 N8 1.29(4) . ?
C40 H40A 0.9300 . ?
C41 C42 1.37(3) . ?
C41 N9 1.38(3) . ?
C41 H41A 0.9300 . ?
C42 C43 1.35(3) . ?
C42 H42A 0.9300 . ?
C43 C44 1.41(3) . ?
C43 C48 1.52(3) . ?
C44 C45 1.42(3) . ?
C44 H44A 0.9300 . ?
C45 N9 1.31(4) . ?
C45 H45A 0.9300 . ?
C46 N10 1.36(3) . ?
C46 C47 1.38(3) . ?
C46 H46A 0.9300 . ?
C47 C48 1.40(3) . ?
C47 H47A 0.9300 . ?
C48 C49 1.27(3) . ?
C49 C50 1.32(3) . ?
C49 H49A 0.9300 . ?
C50 N10 1.39(2) . ?
C50 H50A 0.9300 . ?
C51 N11 1.29(3) . ?
C51 C52 1.32(3) . ?
C51 H51A 0.9300 . ?
C52 C53 1.39(3) . ?
C52 H52A 0.9300 . ?
C53 C54 1.41(3) . ?
C53 C58 1.46(3) . ?
C54 C55 1.43(3) . ?
C54 H54A 0.9300 . ?
C55 N11 1.37(3) . ?
C55 H55A 0.9300 . ?
C56 N12 1.34(3) . ?
C56 C57 1.38(3) . ?
C56 H56A 0.9300 . ?
C57 C58 1.42(3) . ?
C57 H57A 0.9300 . ?
C58 C59 1.41(3) . ?
C59 C60 1.32(3) . ?
C59 H59A 0.9300 . ?
C60 N12 1.40(3) . ?
C60 H60A 0.9300 . ?
C61 N13 1.34(3) . ?
C61 C62 1.44(3) . ?
C61 H61A 0.9300 . ?
C62 C63 1.25(4) . ?
C62 H62A 0.9300 . ?
C63 C64 1.41(4) . ?
C63 H63A 0.9300 . ?
C64 C65 1.39(3) . ?
C64 H64A 0.9300 . ?
C65 N13 1.28(3) . ?
C65 C66 1.51(3) . ?
C66 N14 1.38(3) . ?
C66 C67 1.39(4) . ?
C67 C68 1.40(3) . ?
C67 H67A 0.9300 . ?
C68 C69 1.24(4) . ?
C68 H68A 0.9300 . ?
C69 C70 1.38(4) . ?
C69 H69A 0.9300 . ?
C70 N14 1.37(4) . ?
C70 H70A 0.9300 . ?

loop_
_platon_squeeze_void_nr
_platon_squeeze_void_average_x
_platon_squeeze_void_average_y
_platon_squeeze_void_average_z
_platon_squeeze_void_volume
_platon_squeeze_void_count_electrons
1 0.528 0.639 0.639 7.1 7.0
2 0.669 0.488 0.091 53.7 11.6
